data_2234001
loop_
_publ_author_name
'Lv, Chun-Lei'
'Chen, Jian-Hui'
'Zhang, Yu-Zhe'
'Lu, Ding-Qiang'
'OuYang, Ping-Kai'

_publ_section_title
;
 (4<i>R</i>*,5<i>R</i>*)-2-(4-Methoxyphenyl)-1,3-dioxolane-4,5-dicarboxamide
;
_journal_coeditor_code SU2367
_journal_issue 3
_journal_name_full 'Acta Crystallographica Section E'
_journal_page_first o558
_journal_paper_doi 10.1107/S1600536812002401
_journal_volume 68
_journal_year 2012
_chemical_formula_iupac 'C12 H14 N2 O5'
_chemical_formula_moiety 'C12 H14 N2 O5'
_chemical_formula_sum 'C12 H14 N2 O5'
_chemical_formula_weight 266.25
_chemical_name_systematic
;
(4<i>R</i>*,5<i>R</i>*)-2-(4-Methoxyphenyl)-1,3-dioxolane-4,5-dicarboxamide
;
_space_group_IT_number 19
_symmetry_cell_setting orthorhombic
_symmetry_space_group_name_Hall 'P 2ac 2ab'
_symmetry_space_group_name_H-M 'P 21 21 21'
_atom_sites_solution_hydrogens geom
_atom_sites_solution_primary direct
_atom_sites_solution_secondary difmap
_audit_creation_method SHELXL-97
_cell_angle_alpha 90.00
_cell_angle_beta 90.00
_cell_angle_gamma 90.00
_cell_formula_units_Z 4
_cell_length_a 6.9620(14)
_cell_length_b 10.727(2)
_cell_length_c 16.932(3)
_cell_measurement_reflns_used 25
_cell_measurement_temperature 293(2)
_cell_measurement_theta_max 12
_cell_measurement_theta_min 9
_cell_volume 1264.5(4)
_computing_cell_refinement 'CAD-4 Software (Enraf--Nonius, 1989)'
_computing_data_collection 'CAD-4 Software (Enraf--Nonius, 1989)'
_computing_data_reduction 'XCAD4 (Harms & Wocadlo, 1995)'
_computing_molecular_graphics 'PLATON (Spek, 2009)'
_computing_publication_material 'SHELXL97 (Sheldrick, 2008)'
_computing_structure_refinement 'SHELXL97 (Sheldrick, 2008)'
_computing_structure_solution 'SHELXS97 (Sheldrick, 2008)'
_diffrn_ambient_temperature 293(2)
_diffrn_measured_fraction_theta_full 0.999
_diffrn_measured_fraction_theta_max 0.999
_diffrn_measurement_device_type 'Enraf--Nonius CAD-4'
_diffrn_measurement_method \w/2\q
_diffrn_radiation_monochromator graphite
_diffrn_radiation_source 'fine-focus sealed tube'
_diffrn_radiation_type MoK\a
_diffrn_radiation_wavelength 0.71073
_diffrn_reflns_av_R_equivalents 0.0354
_diffrn_reflns_av_sigmaI/netI 0.0374
_diffrn_reflns_limit_h_max 8
_diffrn_reflns_limit_h_min 0
_diffrn_reflns_limit_k_max 12
_diffrn_reflns_limit_k_min 0
_diffrn_reflns_limit_l_max 20
_diffrn_reflns_limit_l_min -20
_diffrn_reflns_number 2615
_diffrn_reflns_theta_full 25.27
_diffrn_reflns_theta_max 25.27
_diffrn_reflns_theta_min 2.25
_diffrn_standards_decay_% 1
_diffrn_standards_interval_count 200
_diffrn_standards_interval_time 120
_diffrn_standards_number 3
_exptl_absorpt_coefficient_mu 0.110
_exptl_absorpt_correction_T_max 0.9891
_exptl_absorpt_correction_T_min 0.9783
_exptl_absorpt_correction_type psi-scan
_exptl_absorpt_process_details '(North <i>et al.</i>, 1968)'
_exptl_crystal_colour yellow
_exptl_crystal_density_diffrn 1.399
_exptl_crystal_density_method 'not measured'
_exptl_crystal_description block
_exptl_crystal_F_000 560
_exptl_crystal_size_max 0.20
_exptl_crystal_size_mid 0.20
_exptl_crystal_size_min 0.10
_refine_diff_density_max 0.162
_refine_diff_density_min -0.159
_refine_ls_abs_structure_details 'none; 945 Friedel pairs merged'
_refine_ls_extinction_coef 0.024(5)
_refine_ls_extinction_expression Fc^*^=kFc[1+0.001xFc^2^\l^3^/sin(2\q)]^-1/4^
_refine_ls_extinction_method 'SHELXL97 (Sheldrick, 2008)'
_refine_ls_goodness_of_fit_ref 1.001
_refine_ls_hydrogen_treatment constr
_refine_ls_matrix_type full
_refine_ls_number_parameters 173
_refine_ls_number_reflns 2297
_refine_ls_number_restraints 0
_refine_ls_restrained_S_all 1.001
_refine_ls_R_factor_all 0.0529
_refine_ls_R_factor_gt 0.0407
_refine_ls_shift/su_max 0.000
_refine_ls_shift/su_mean 0.000
_refine_ls_structure_factor_coef Fsqd
_refine_ls_weighting_details 'calc w=1/[\s^2^(Fo^2^)+(0.0980P)^2^] where P=(Fo^2^+2Fc^2^)/3'
_refine_ls_weighting_scheme calc
_refine_ls_wR_factor_gt 0.1259
_refine_ls_wR_factor_ref 0.1352
_reflns_number_gt 1939
_reflns_number_total 2297
_reflns_threshold_expression I>2sigma(I)
_cod_data_source_file su2367.cif
_cod_data_source_block I
_cod_database_code 2234001
_cod_database_fobs_code 2234001

loop_
_symmetry_equiv_pos_as_xyz
'x, y, z'
'-x+1/2, -y, z+1/2'
'-x, y+1/2, -z+1/2'
'x+1/2, -y+1/2, -z'

loop_
_atom_site_type_symbol
_atom_site_label
_atom_site_fract_x
_atom_site_fract_y
_atom_site_fract_z
_atom_site_U_iso_or_equiv
_atom_site_adp_type
_atom_site_calc_flag
_atom_site_refinement_flags
_atom_site_occupancy
_atom_site_symmetry_multiplicity
O O1 0.7648(3) 0.69904(17) 0.91700(13) 0.0480(5) Uani d . 1 1
N N1 0.6002(4) -0.0645(2) 0.84147(17) 0.0547(7) Uani d . 1 1
H H1A 0.6483 -0.1329 0.8591 0.066 Uiso calc R 1 1
H H1B 0.6746 -0.0050 0.8266 0.066 Uiso calc R 1 1
C C1 0.9569(4) 0.7107(3) 0.9441(2) 0.0572(8) Uani d . 1 1
H H1C 0.9933 0.7970 0.9441 0.086 Uiso calc R 1 1
H H1D 1.0410 0.6649 0.9098 0.086 Uiso calc R 1 1
H H1E 0.9665 0.6781 0.9968 0.086 Uiso calc R 1 1
O O2 0.4731(3) 0.17224(15) 0.81276(11) 0.0394(5) Uani d . 1 1
C C2 0.6867(4) 0.5817(2) 0.91351(15) 0.0369(6) Uani d . 1 1
N N2 -0.0220(4) 0.2673(2) 0.76177(16) 0.0544(7) Uani d . 1 1
H H2A -0.1036 0.2865 0.7256 0.065 Uiso calc R 1 1
H H2B 0.0432 0.3249 0.7848 0.065 Uiso calc R 1 1
O O3 0.2168(3) 0.23134(17) 0.88371(11) 0.0417(5) Uani d . 1 1
C C3 0.7876(4) 0.4738(3) 0.93091(17) 0.0436(7) Uani d . 1 1
H H3A 0.9146 0.4776 0.9477 0.052 Uiso calc R 1 1
O O4 0.2966(3) -0.13078(18) 0.85712(14) 0.0524(6) Uani d . 1 1
C C4 0.6951(4) 0.3598(3) 0.92277(17) 0.0440(7) Uani d . 1 1
H H4A 0.7617 0.2870 0.9348 0.053 Uiso calc R 1 1
O O5 -0.0843(3) 0.0617(2) 0.75178(15) 0.0587(6) Uani d . 1 1
C C5 0.5076(4) 0.3515(2) 0.89740(15) 0.0383(6) Uani d . 1 1
C C6 0.4100(4) 0.4611(3) 0.88108(18) 0.0439(7) Uani d . 1 1
H H6A 0.2829 0.4574 0.8643 0.053 Uiso calc R 1 1
C C7 0.4980(4) 0.5755(3) 0.88927(17) 0.0449(6) Uani d . 1 1
H H7A 0.4302 0.6482 0.8785 0.054 Uiso calc R 1 1
C C8 0.4199(4) 0.2252(3) 0.88635(16) 0.0394(6) Uani d . 1 1
H H8A 0.4601 0.1701 0.9294 0.047 Uiso calc R 1 1
C C9 0.3416(4) 0.0725(2) 0.80307(15) 0.0358(6) Uani d . 1 1
H H9A 0.3170 0.0612 0.7465 0.043 Uiso calc R 1 1
C C10 0.1557(4) 0.1216(2) 0.84279(16) 0.0389(6) Uani d . 1 1
H H10A 0.1077 0.0600 0.8807 0.047 Uiso calc R 1 1
C C11 0.4124(4) -0.0509(2) 0.83725(17) 0.0404(7) Uani d . 1 1
C C12 0.0032(4) 0.1493(2) 0.78190(16) 0.0413(6) Uani d . 1 1

loop_
_atom_site_aniso_label
_atom_site_aniso_U_11
_atom_site_aniso_U_22
_atom_site_aniso_U_33
_atom_site_aniso_U_12
_atom_site_aniso_U_13
_atom_site_aniso_U_23
O1 0.0442(11) 0.0306(10) 0.0693(13) -0.0077(9) -0.0037(9) -0.0019(9)
N1 0.0415(14) 0.0295(12) 0.093(2) -0.0034(11) -0.0067(13) 0.0148(14)
C1 0.0528(19) 0.0486(17) 0.070(2) -0.0190(15) -0.0076(16) 0.0023(16)
O2 0.0413(11) 0.0243(9) 0.0527(10) -0.0038(8) 0.0054(8) 0.0005(8)
C2 0.0417(15) 0.0281(12) 0.0409(13) -0.0032(12) 0.0013(12) -0.0011(11)
N2 0.0564(16) 0.0378(13) 0.0689(16) 0.0055(12) -0.0172(14) -0.0031(12)
O3 0.0378(10) 0.0356(10) 0.0516(11) -0.0051(8) 0.0018(8) -0.0084(8)
C3 0.0383(15) 0.0389(15) 0.0537(16) -0.0010(13) -0.0111(13) 0.0007(12)
O4 0.0461(12) 0.0288(10) 0.0824(14) -0.0100(9) -0.0044(11) 0.0089(10)
C4 0.0453(16) 0.0313(14) 0.0554(16) 0.0033(13) -0.0119(13) 0.0029(12)
O5 0.0483(11) 0.0446(12) 0.0833(16) -0.0088(11) -0.0161(11) -0.0066(11)
C5 0.0448(15) 0.0303(12) 0.0398(13) -0.0030(13) -0.0042(12) 0.0002(10)
C6 0.0374(14) 0.0341(14) 0.0601(17) -0.0025(12) -0.0069(13) -0.0002(12)
C7 0.0414(15) 0.0285(12) 0.0647(17) 0.0025(13) -0.0014(15) 0.0017(12)
C8 0.0439(15) 0.0314(13) 0.0428(14) -0.0021(12) -0.0029(12) 0.0058(12)
C9 0.0380(13) 0.0281(12) 0.0413(13) -0.0038(12) -0.0020(12) 0.0024(11)
C10 0.0408(15) 0.0274(13) 0.0484(14) -0.0065(11) 0.0033(13) 0.0015(11)
C11 0.0412(15) 0.0261(13) 0.0541(16) -0.0052(12) -0.0042(13) -0.0018(11)
C12 0.0329(12) 0.0352(14) 0.0557(16) -0.0010(13) 0.0008(13) -0.0032(12)

loop_
_atom_type_symbol
_atom_type_description
_atom_type_scat_dispersion_real
_atom_type_scat_dispersion_imag
_atom_type_scat_source
C C 0.0033 0.0016 'International Tables Vol C Tables 4.2.6.8 and 6.1.1.4'
H H 0.0000 0.0000 'International Tables Vol C Tables 4.2.6.8 and 6.1.1.4'
N N 0.0061 0.0033 'International Tables Vol C Tables 4.2.6.8 and 6.1.1.4'
O O 0.0106 0.0060 'International Tables Vol C Tables 4.2.6.8 and 6.1.1.4'

loop_
_geom_angle_atom_site_label_1
_geom_angle_atom_site_label_2
_geom_angle_atom_site_label_3
_geom_angle
C2 O1 C1 117.9(2)
C11 N1 H1A 120.0
C11 N1 H1B 120.0
H1A N1 H1B 120.0
O1 C1 H1C 109.5
O1 C1 H1D 109.5
H1C C1 H1D 109.5
O1 C1 H1E 109.5
H1C C1 H1E 109.5
H1D C1 H1E 109.5
C9 O2 C8 103.63(19)
O1 C2 C7 115.7(2)
O1 C2 C3 123.8(2)
C7 C2 C3 120.4(3)
C12 N2 H2A 120.0
C12 N2 H2B 120.0
H2A N2 H2B 120.0
C8 O3 C10 105.9(2)
C2 C3 C4 118.6(3)
C2 C3 H3A 120.7
C4 C3 H3A 120.7
C5 C4 C3 121.8(3)
C5 C4 H4A 119.1
C3 C4 H4A 119.1
C4 C5 C6 118.2(3)
C4 C5 C8 118.9(2)
C6 C5 C8 122.9(2)
C7 C6 C5 121.2(3)
C7 C6 H6A 119.4
C5 C6 H6A 119.4
C6 C7 C2 119.8(3)
C6 C7 H7A 120.1
C2 C7 H7A 120.1
O3 C8 O2 104.6(2)
O3 C8 C5 111.7(2)
O2 C8 C5 111.4(2)
O3 C8 H8A 109.7
O2 C8 H8A 109.7
C5 C8 H8A 109.7
O2 C9 C11 113.7(2)
O2 C9 C10 103.43(19)
C11 C9 C10 113.6(2)
O2 C9 H9A 108.6
C11 C9 H9A 108.6
C10 C9 H9A 108.6
O3 C10 C12 112.2(2)
O3 C10 C9 104.0(2)
C12 C10 C9 110.9(2)
O3 C10 H10A 109.9
C12 C10 H10A 109.9
C9 C10 H10A 109.9
O4 C11 N1 124.1(3)
O4 C11 C9 119.9(2)
N1 C11 C9 115.9(2)
O5 C12 N2 123.9(3)
O5 C12 C10 118.8(2)
N2 C12 C10 117.2(2)

loop_
_geom_bond_atom_site_label_1
_geom_bond_atom_site_label_2
_geom_bond_distance
O1 C2 1.373(3)
O1 C1 1.420(4)
N1 C11 1.317(4)
N1 H1A 0.8600
N1 H1B 0.8600
C1 H1C 0.9600
C1 H1D 0.9600
C1 H1E 0.9600
O2 C9 1.417(3)
O2 C8 1.419(3)
C2 C7 1.378(4)
C2 C3 1.386(4)
N2 C12 1.323(4)
N2 H2A 0.8600
N2 H2B 0.8600
O3 C8 1.416(3)
O3 C10 1.430(3)
C3 C4 1.388(4)
C3 H3A 0.9300
O4 C11 1.224(3)
C4 C5 1.378(4)
C4 H4A 0.9300
O5 C12 1.230(3)
C5 C6 1.386(4)
C5 C8 1.498(4)
C6 C7 1.378(4)
C6 H6A 0.9300
C7 H7A 0.9300
C8 H8A 0.9800
C9 C11 1.527(4)
C9 C10 1.551(4)
C9 H9A 0.9800
C10 C12 1.509(4)
C10 H10A 0.9800

loop_
_geom_hbond_atom_site_label_D
_geom_hbond_atom_site_label_H
_geom_hbond_atom_site_label_A
_geom_hbond_site_symmetry_A
_geom_hbond_distance_DH
_geom_hbond_distance_HA
_geom_hbond_distance_DA
_geom_hbond_angle_DHA
N1 H1A O1 1_545 0.86 2.21 3.063(3) 174
N1 H1B O5 1_655 0.86 2.22 2.994(4) 149
N2 H2A O4 3_556 0.86 2.13 2.984(4) 169
C7 H7A O4 1_565 0.93 2.57 3.491(4) 170
C9 H9A Cg2 3_646 0.98 2.83 3.737(3) 154

loop_
_geom_torsion_atom_site_label_1
_geom_torsion_atom_site_label_2
_geom_torsion_atom_site_label_3
_geom_torsion_atom_site_label_4
_geom_torsion
C1 O1 C2 C7 178.0(3)
C1 O1 C2 C3 -3.5(4)
O1 C2 C3 C4 -177.9(3)
C7 C2 C3 C4 0.5(4)
C2 C3 C4 C5 0.5(4)
C3 C4 C5 C6 -1.1(4)
C3 C4 C5 C8 177.2(3)
C4 C5 C6 C7 0.5(4)
C8 C5 C6 C7 -177.6(3)
C5 C6 C7 C2 0.5(4)
O1 C2 C7 C6 177.5(3)
C3 C2 C7 C6 -1.0(4)
C10 O3 C8 O2 36.7(3)
C10 O3 C8 C5 157.3(2)
C9 O2 C8 O3 -44.4(2)
C9 O2 C8 C5 -165.1(2)
C4 C5 C8 O3 162.3(2)
C6 C5 C8 O3 -19.6(4)
C4 C5 C8 O2 -81.2(3)
C6 C5 C8 O2 96.9(3)
C8 O2 C9 C11 -90.3(3)
C8 O2 C9 C10 33.4(2)
C8 O3 C10 C12 -135.0(2)
C8 O3 C10 C9 -15.0(3)
O2 C9 C10 O3 -11.4(3)
C11 C9 C10 O3 112.3(2)
O2 C9 C10 C12 109.4(2)
C11 C9 C10 C12 -126.9(2)
O2 C9 C11 O4 155.4(3)
C10 C9 C11 O4 37.5(4)
O2 C9 C11 N1 -26.2(4)
C10 C9 C11 N1 -144.1(3)
O3 C10 C12 O5 -168.2(3)
C9 C10 C12 O5 76.0(3)
O3 C10 C12 N2 14.7(4)
C9 C10 C12 N2 -101.1(3)

loop_
_cod_related_entry_id
_cod_related_entry_database
_cod_related_entry_code
1 ChemSpider 30657547
